data_7246980
loop_
_publ_author_name
'Sori, Lorenzo'
'Pizzi, Andrea'
'Bergamaschi, Greta'
'Gori, Alessandro'
'Gautieri, Alfonso'
'Demitri, Nicola'
'Soncini, Monica'
'Metrangolo, Pierangelo'

_publ_section_title
;
 Computation meets experiment: identification of highly efficient
 fibrillating peptides
;
_journal_issue 32
_journal_name_full CrystEngComm
_journal_page_first 4503
_journal_page_last 4510
_journal_paper_doi 10.1039/D3CE00495C
_journal_volume 25
_journal_year 2023
_chemical_absolute_configuration syn
_chemical_formula_moiety 'C34 H42 N7 O10, C2 F3 O2, 4.5(H2 O)'
_chemical_formula_sum 'C36 H51 F3 N7 O16.25'
_chemical_formula_weight 898.83
_space_group_crystal_system monoclinic
_space_group_IT_number 5
_space_group_name_Hall 'C 2y'
_space_group_name_H-M_alt 'C 1 2 1'
_atom_sites_solution_hydrogens geom
_atom_sites_solution_primary direct
_atom_sites_solution_secondary difmap
_audit_creation_method SHELXL-2018/3
_audit_update_record
;
2022-06-11 deposited with the CCDC.	2023-07-04 downloaded from the CCDC.
;
_cell_angle_alpha 90
_cell_angle_beta 92.44(3)
_cell_angle_gamma 90
_cell_formula_units_Z 4
_cell_length_a 31.544(6)
_cell_length_b 9.474(2)
_cell_length_c 15.431(3)
_cell_measurement_reflns_used 1864
_cell_measurement_temperature 100(2)
_cell_measurement_theta_max 20.481
_cell_measurement_theta_min 1.273
_cell_volume 4607.3(16)
_computing_cell_refinement 'XDS (Kabsch, 2010)'
_computing_data_collection 'Elettra XRD1 Data Collection SW'
_computing_data_reduction 'XDS (Kabsch, 2010)'
_computing_molecular_graphics 'Ortep3 for Windows - Coot'
_computing_publication_material 'enCIFer - publCIF'
_computing_structure_refinement 'SHELXL-2018/3 (Sheldrick, 2015)'
_computing_structure_solution 'SHELXT (Sheldrick, 2015)'
_diffrn_ambient_temperature 100(2)
_diffrn_measured_fraction_theta_full 0.980
_diffrn_measured_fraction_theta_max 0.980
_diffrn_measurement_device_type
;
'Huber 4-circles Kappa Goniometer, Pilatus 2M detector'
;
_diffrn_measurement_method 'Rotating crystal'
_diffrn_radiation_type Synchrotron
_diffrn_radiation_wavelength 0.700
_diffrn_reflns_av_R_equivalents 0.1427
_diffrn_reflns_av_unetI/netI 0.1788
_diffrn_reflns_Laue_measured_fraction_full 0.980
_diffrn_reflns_Laue_measured_fraction_max 0.980
_diffrn_reflns_limit_h_max 31
_diffrn_reflns_limit_h_min -31
_diffrn_reflns_limit_k_max 9
_diffrn_reflns_limit_k_min -9
_diffrn_reflns_limit_l_max 15
_diffrn_reflns_limit_l_min -15
_diffrn_reflns_number 9914
_diffrn_reflns_point_group_measured_fraction_full 0.950
_diffrn_reflns_point_group_measured_fraction_max 0.950
_diffrn_reflns_theta_full 20.481
_diffrn_reflns_theta_max 20.481
_diffrn_reflns_theta_min 1.273
_diffrn_source 'Elettra Synchrotron - XRD1 BL'
_diffrn_standards_decay_% 0
_diffrn_standards_interval_count 0
_diffrn_standards_number 0
_exptl_absorpt_coefficient_mu 0.105
_exptl_absorpt_correction_type none
_exptl_crystal_colour Colourless
_exptl_crystal_density_diffrn 1.296
_exptl_crystal_description 'Thin needles'
_exptl_crystal_F_000 1892
_exptl_crystal_size_max 0.100
_exptl_crystal_size_mid 0.050
_exptl_crystal_size_min 0.020
_refine_diff_density_max 0.399
_refine_diff_density_min -0.326
_refine_diff_density_rms 0.076
_refine_ls_abs_structure_details
;
 Flack x determined using 497 quotients [(I+)-(I-)]/[(I+)+(I-)]
 (Parsons, Flack and Wagner, Acta Cryst. B69 (2013) 249-259).
;
_refine_ls_abs_structure_Flack 2.3(10)
_refine_ls_extinction_method none
_refine_ls_goodness_of_fit_ref 1.072
_refine_ls_hydrogen_treatment constr
_refine_ls_matrix_type full
_refine_ls_number_parameters 441
_refine_ls_number_reflns 4597
_refine_ls_number_restraints 370
_refine_ls_restrained_S_all 1.156
_refine_ls_R_factor_all 0.2494
_refine_ls_R_factor_gt 0.1330
_refine_ls_shift/su_max 0.000
_refine_ls_shift/su_mean 0.000
_refine_ls_structure_factor_coef Fsqd
_refine_ls_weighting_details 'w=1/[\s^2^(Fo^2^)+54.0000P] where P=(Fo^2^+2Fc^2^)/3'
_refine_ls_weighting_scheme calc
_refine_ls_wR_factor_gt 0.2853
_refine_ls_wR_factor_ref 0.3484
_reflns_Friedel_coverage 0.796
_reflns_Friedel_fraction_full 0.915
_reflns_Friedel_fraction_max 0.915
_reflns_number_gt 1906
_reflns_number_total 4597
_reflns_threshold_expression 'I > 2\s(I)'
_cod_data_source_file d3ce00495c2.cif
_cod_data_source_block HFEEF
_cod_depositor_comments 'Adding full bibliography for 7246978--7246981.cif.'
_cod_original_cell_volume 4607.4(16)
_cod_original_sg_symbol_H-M 'C 2'
_cod_database_code 7246980
_shelx_shelxl_version_number 2018/3
_shelx_space_group_comment
;
The symmetry employed for this shelxl refinement is uniquely defined
by the following loop, which should always be used as a source of
symmetry information in preference to the above space-group names.
They are only intended as comments.
;
_shelx_estimated_absorpt_t_min 0.990
_shelx_estimated_absorpt_t_max 0.998

loop_
_space_group_symop_operation_xyz
'x, y, z'
'-x, y, -z'
'x+1/2, y+1/2, z'
'-x+1/2, y+1/2, -z'

loop_
_atom_site_label
_atom_site_type_symbol
_atom_site_fract_x
_atom_site_fract_y
_atom_site_fract_z
_atom_site_U_iso_or_equiv
_atom_site_adp_type
_atom_site_occupancy
_atom_site_site_symmetry_order
_atom_site_calc_flag
_atom_site_refinement_flags_posn
_atom_site_refinement_flags_adp
_atom_site_refinement_flags_occupancy
_atom_site_disorder_assembly
_atom_site_disorder_group
N_A:1 N 0.5157(7) 0.469(3) 0.8484(12) 0.145(12) Uani 1 1 d D . . . .
H0A_A:1 H 0.489781 0.429547 0.854698 0.218 Uiso 1 1 calc R U . . .
H0B_A:1 H 0.531240 0.462969 0.899328 0.218 Uiso 1 1 calc R U . . .
H0C_A:1 H 0.512416 0.561931 0.833628 0.218 Uiso 1 1 calc R U . . .
CA_A:1 C 0.5380(7) 0.3947(14) 0.7796(9) 0.094(9) Uiso 1 1 d D . . . .
HA_A:1 H 0.541589 0.293759 0.797280 0.113 Uiso 1 1 calc R U . A 1
C_A:1 C 0.5810(7) 0.456(3) 0.7663(13) 0.088(8) Uiso 1 1 d D . . . .
O_A:1 O 0.5811(6) 0.585(2) 0.756(2) 0.167(12) Uani 1 1 d . . . . .
CBA_A:1 C 0.5102(5) 0.399(2) 0.6954(10) 0.109(7) Uiso 0.51(3) 1 d D U P B 1
HB1_A:1 H 0.482951 0.351742 0.705403 0.131 Uiso 0.51(3) 1 calc R U P B 1
HB2_A:1 H 0.503894 0.499275 0.680853 0.131 Uiso 0.51(3) 1 calc R U P B 1
CGA_A:1 C 0.5301(5) 0.331(3) 0.6196(10) 0.117(7) Uiso 0.51(3) 1 d D U P B 1
ND1A_A:1 N 0.5481(11) 0.406(3) 0.5543(16) 0.119(6) Uani 0.51(3) 1 d D U P B 1
HD1A_A:1 H 0.549551 0.498398 0.551185 0.142 Uiso 0.51(3) 1 calc R U P B 1
CE1A_A:1 C 0.5631(11) 0.317(5) 0.4967(15) 0.118(7) Uiso 0.51(3) 1 d D U P B 1
HE1A_A:1 H 0.576965 0.342614 0.445534 0.142 Uiso 0.51(3) 1 calc R U P B 1
NE2A_A:1 N 0.5553(12) 0.187(4) 0.523(2) 0.118(6) Uani 0.51(3) 1 d D U P B 1
HE2A_A:1 H 0.562067 0.109064 0.495662 0.142 Uiso 0.51(3) 1 calc R U P B 1
CD2A_A:1 C 0.5347(13) 0.194(3) 0.599(2) 0.119(7) Uiso 0.51(3) 1 d D U P B 1
HD2A_A:1 H 0.525416 0.115904 0.632274 0.142 Uiso 0.51(3) 1 calc R U P B 1
CBB_A:1 C 0.5102(5) 0.399(2) 0.6954(10) 0.109(7) Uiso 0.49(3) 1 d D U P B 2
HB3_A:1 H 0.481216 0.366936 0.707221 0.131 Uiso 0.49(3) 1 calc R U P B 2
HB4_A:1 H 0.508265 0.498009 0.674204 0.131 Uiso 0.49(3) 1 calc R U P B 2
CGB_A:1 C 0.5284(5) 0.307(3) 0.6263(11) 0.117(7) Uiso 0.49(3) 1 d D U P B 2
ND1B_A:1 N 0.5293(12) 0.163(2) 0.632(2) 0.119(7) Uiso 0.49(3) 1 d D U P B 2
HD1B_A:1 H 0.519633 0.113311 0.675300 0.143 Uiso 0.49(3) 1 calc R U P B 2
CE1B_A:1 C 0.5470(12) 0.110(3) 0.563(2) 0.117(8) Uiso 0.49(3) 1 d D U P B 2
HE1B_A:1 H 0.551339 0.012563 0.551167 0.141 Uiso 0.49(3) 1 calc R U P B 2
NE2B_A:1 N 0.5575(12) 0.216(4) 0.5123(17) 0.120(7) Uiso 0.49(3) 1 d D U P B 2
HE2B_A:1 H 0.569776 0.208654 0.462320 0.144 Uiso 0.49(3) 1 calc R U P B 2
CD2B_A:1 C 0.5461(12) 0.340(3) 0.5512(16) 0.118(7) Uiso 0.49(3) 1 d D U P B 2
HD2B_A:1 H 0.550061 0.432709 0.529041 0.141 Uiso 0.49(3) 1 calc R U P B 2
O_A:2 O 0.6559(5) 0.230(2) 0.6401(10) 0.076(5) Uani 1 1 d . . . . .
N_A:2 N 0.6139(5) 0.379(2) 0.7634(11) 0.069(6) Uani 1 1 d . . . . .
H0_A:2 H 0.611205 0.290114 0.777941 0.083 Uiso 1 1 calc R U . . .
CA_A:2 C 0.6542(7) 0.424(3) 0.7390(14) 0.071(7) Uiso 1 1 d . . . . .
HA_A:2 H 0.654019 0.529089 0.734707 0.085 Uiso 1 1 calc R U . . .
C_A:2 C 0.6644(8) 0.365(3) 0.6514(16) 0.068(7) Uiso 1 1 d . . . . .
CB_A:2 C 0.6863(7) 0.383(3) 0.8073(14) 0.067(7) Uiso 1 1 d . . . . .
HB1_A:2 H 0.682996 0.280629 0.819511 0.080 Uiso 1 1 calc R U . . .
HB2_A:2 H 0.680472 0.434660 0.861036 0.080 Uiso 1 1 calc R U . . .
CG_A:2 C 0.7344(5) 0.411(2) 0.7838(12) 0.093(9) Uiso 1 1 d G . . . .
CD1_A:2 C 0.7535(6) 0.539(2) 0.8057(11) 0.100(9) Uiso 1 1 d G . . . .
HD1_A:2 H 0.738271 0.608480 0.836127 0.120 Uiso 1 1 calc R U . . .
CE1_A:2 C 0.7950(6) 0.566(2) 0.7831(13) 0.120(11) Uiso 1 1 d G . . . .
HE1_A:2 H 0.808009 0.653437 0.798058 0.144 Uiso 1 1 calc R U . . .
CZ_A:2 C 0.8173(5) 0.465(2) 0.7386(13) 0.117(11) Uiso 1 1 d G . . . .
HZ_A:2 H 0.845613 0.482760 0.723120 0.140 Uiso 1 1 calc R U . . .
CE2_A:2 C 0.7982(6) 0.336(2) 0.7167(11) 0.099(9) Uiso 1 1 d G . . . .
HE2_A:2 H 0.813480 0.267126 0.686250 0.118 Uiso 1 1 calc R U . . .
CD2_A:2 C 0.7568(6) 0.3097(19) 0.7393(11) 0.095(9) Uiso 1 1 d G . . . .
HD2_A:2 H 0.743742 0.222167 0.724318 0.114 Uiso 1 1 calc R U . . .
O_A:3 O 0.7433(5) 0.5785(17) 0.5048(11) 0.081(5) Uani 1 1 d D . . . .
N_A:3 N 0.6856(5) 0.4375(19) 0.5954(9) 0.060(5) Uani 1 1 d D . . . .
H0_A:3 H 0.687909 0.529853 0.599840 0.072 Uiso 1 1 calc R U . C 1
C_A:3 C 0.7406(5) 0.452(2) 0.4916(13) 0.060(6) Uiso 1 1 d D . . . .
CAA_A:3 C 0.7054(4) 0.3608(13) 0.5250(8) 0.083(6) Uiso 0.61(3) 1 d D U P D 1
HAA_A:3 H 0.718167 0.271766 0.549200 0.099 Uiso 0.61(3) 1 calc R U P D 1
CBA_A:3 C 0.6736(7) 0.323(2) 0.4523(12) 0.109(7) Uiso 0.61(3) 1 d D U P D 1
HBA1_A:3 H 0.687206 0.256695 0.412243 0.131 Uiso 0.61(3) 1 calc R U P D 1
HBA2_A:3 H 0.649416 0.272782 0.477301 0.131 Uiso 0.61(3) 1 calc R U P D 1
CGA_A:3 C 0.6567(11) 0.448(3) 0.401(2) 0.111(8) Uiso 0.61(3) 1 d D U P D 1
HGA1_A:3 H 0.643436 0.515067 0.440725 0.133 Uiso 0.61(3) 1 calc R U P D 1
HGA2_A:3 H 0.680762 0.497247 0.374643 0.133 Uiso 0.61(3) 1 calc R U P D 1
CDA_A:3 C 0.6245(8) 0.409(4) 0.3294(15) 0.116(8) Uiso 0.61(3) 1 d D U P D 1
OE1A_A:3 O 0.6338(10) 0.453(4) 0.2525(16) 0.126(9) Uani 0.61(3) 1 d D U P D 1
HE1A_A:3 H 0.614726 0.427673 0.216114 0.190 Uiso 0.61(3) 1 calc R U P D 1
OE2A_A:3 O 0.5919(8) 0.349(4) 0.3435(19) 0.122(9) Uani 0.61(3) 1 d D U P D 1
CAB_A:3 C 0.7054(4) 0.3608(13) 0.5250(8) 0.083(6) Uiso 0.39(3) 1 d D U P D 2
HAB_A:3 H 0.718165 0.271759 0.549195 0.099 Uiso 0.39(3) 1 calc R U P D 2
CBB_A:3 C 0.6713(6) 0.323(3) 0.4576(11) 0.107(8) Uiso 0.39(3) 1 d D U P D 2
HBB1_A:3 H 0.665497 0.220732 0.464876 0.129 Uiso 0.39(3) 1 calc R U P D 2
HBB2_A:3 H 0.645320 0.373273 0.473612 0.129 Uiso 0.39(3) 1 calc R U P D 2
CGB_A:3 C 0.6759(10) 0.346(8) 0.3644(12) 0.109(8) Uiso 0.39(3) 1 d D U P D 2
HGB1_A:3 H 0.696315 0.277047 0.342577 0.131 Uiso 0.39(3) 1 calc R U P D 2
HGB2_A:3 H 0.687732 0.441847 0.355843 0.131 Uiso 0.39(3) 1 calc R U P D 2
CDB_A:3 C 0.6341(11) 0.333(5) 0.3114(15) 0.116(8) Uiso 0.39(3) 1 d D U P D 2
OE1B_A:3 O 0.6365(15) 0.361(7) 0.2298(16) 0.127(12) Uiso 0.39(3) 1 d D U P D 2
HE1B_A:3 H 0.612318 0.355051 0.205255 0.190 Uiso 0.39(3) 1 calc R U P D 2
OE2B_A:3 O 0.6019(11) 0.298(7) 0.344(3) 0.126(13) Uiso 0.39(3) 1 d D U P D 2
O_A:4 O 0.8155(6) 0.235(2) 0.3336(11) 0.101(7) Uani 1 1 d . . . . .
N_A:4 N 0.7705(5) 0.376(2) 0.4530(11) 0.062(6) Uani 1 1 d . . . . .
H0_A:4 H 0.767410 0.284479 0.447632 0.074 Uiso 1 1 calc R U . . .
CA_A:4 C 0.8078(7) 0.444(3) 0.4202(14) 0.065(6) Uiso 1 1 d . . . . .
HA_A:4 H 0.799059 0.541315 0.401063 0.078 Uiso 1 1 calc R U . . .
C_A:4 C 0.8218(8) 0.365(3) 0.3386(16) 0.067(7) Uiso 1 1 d . . . . .
CB_A:4 C 0.8440(7) 0.461(3) 0.4882(15) 0.081(8) Uiso 1 1 d D . . . .
HB1_A:4 H 0.866343 0.521692 0.464422 0.098 Uiso 1 1 calc R U . . .
HB2_A:4 H 0.833229 0.509233 0.539885 0.098 Uiso 1 1 calc R U . . .
CG_A:4 C 0.8628(7) 0.321(3) 0.5146(14) 0.094(8) Uiso 1 1 d D . . . .
HG1_A:4 H 0.875455 0.278114 0.463330 0.113 Uiso 1 1 calc R U . . .
HG2_A:4 H 0.839615 0.258681 0.532350 0.113 Uiso 1 1 calc R U . . .
CD_A:4 C 0.8962(9) 0.327(2) 0.5872(18) 0.132(13) Uiso 1 1 d D . . . .
OE1_A:4 O 0.9161(7) 0.439(2) 0.6016(14) 0.145(8) Uani 1 1 d D . . . .
OE2_A:4 O 0.9039(8) 0.216(2) 0.6303(16) 0.171(10) Uani 1 1 d D . . . .
O_A:5 O 0.9035(6) 0.589(2) 0.2108(14) 0.106(7) Uani 1 1 d . . . . .
N_A:5 N 0.8435(6) 0.438(2) 0.2862(12) 0.078(7) Uani 1 1 d . . . . .
H0_A:5 H 0.848005 0.528891 0.295869 0.094 Uiso 1 1 calc R U . . .
CA_A:5 C 0.8604(8) 0.370(3) 0.2105(16) 0.083(8) Uiso 1 1 d . . . . .
HA_A:5 H 0.874819 0.281496 0.231771 0.100 Uiso 1 1 calc R U . . .
C_A:5 C 0.8963(10) 0.473(4) 0.182(2) 0.096(10) Uiso 1 1 d . . . . .
CB_A:5 C 0.8288(9) 0.327(3) 0.1411(19) 0.105(9) Uiso 1 1 d . . . . .
HB1_A:5 H 0.844345 0.290339 0.091373 0.126 Uiso 1 1 calc R U . . .
HB2_A:5 H 0.811757 0.247737 0.163272 0.126 Uiso 1 1 calc R U . . .
CG_A:5 C 0.8005(6) 0.435(2) 0.1103(14) 0.111(10) Uiso 1 1 d G . . . .
CD1_A:5 C 0.8094(6) 0.535(3) 0.0479(14) 0.120(11) Uiso 1 1 d G . . . .
HD1_A:5 H 0.836239 0.535332 0.022374 0.144 Uiso 1 1 calc R U . . .
CE1_A:5 C 0.7789(8) 0.635(2) 0.0228(13) 0.139(13) Uiso 1 1 d G . . . .
HE1_A:5 H 0.785021 0.703247 -0.019826 0.166 Uiso 1 1 calc R U . . .
CZ_A:5 C 0.7396(7) 0.634(2) 0.0602(16) 0.154(15) Uiso 1 1 d G . . . .
HZ_A:5 H 0.718819 0.702398 0.043079 0.184 Uiso 1 1 calc R U . . .
CE2_A:5 C 0.7307(6) 0.534(3) 0.1226(15) 0.151(14) Uiso 1 1 d G . . . .
HE2_A:5 H 0.703835 0.533633 0.148185 0.182 Uiso 1 1 calc R U . . .
CD2_A:5 C 0.7611(7) 0.434(2) 0.1477(12) 0.112(10) Uiso 1 1 d G . . . .
HD2_A:5 H 0.755053 0.365717 0.190387 0.134 Uiso 1 1 calc R U . . .
OXT_A:5 O 0.9178(8) 0.423(2) 0.1160(13) 0.148(10) Uani 1 1 d . . . . .
HXT_A:5 H 0.934706 0.484479 0.099389 0.223 Uiso 1 1 calc R U . . .
C1A_C:11 C 0.4327(10) 0.424(3) 0.945(2) 0.24(3) Uiso 0.65 1 d D U P E 1
C2A_C:11 C 0.3908(10) 0.403(4) 0.991(2) 0.32(3) Uiso 0.65 1 d D U P E 1
OA_C:11 O 0.4648(11) 0.435(7) 0.995(3) 0.26(3) Uani 0.65 1 d D U P E 1
OXTA_C:11 O 0.4300(14) 0.427(7) 0.864(2) 0.19(2) Uani 0.65 1 d D U P E 1
F1A_C:11 F 0.3953(14) 0.317(5) 1.059(3) 0.36(3) Uani 0.65 1 d D U P E 1
F2A_C:11 F 0.3750(16) 0.522(5) 1.020(4) 0.36(3) Uani 0.65 1 d D U P E 1
F3A_C:11 F 0.3610(12) 0.346(7) 0.939(3) 0.30(2) Uani 0.65 1 d D U P E 1
C1B_C:11 C 0.4333(17) 0.342(5) 0.944(4) 0.24(3) Uiso 0.35 1 d D U P F 2
C2B_C:11 C 0.3918(16) 0.284(5) 0.980(4) 0.30(3) Uiso 0.35 1 d D U P F 2
OB_C:11 O 0.4633(18) 0.350(9) 0.999(6) 0.18(3) Uiso 0.35 1 d D U P F 2
OXTB_C:11 O 0.432(3) 0.373(10) 0.865(5) 0.17(4) Uiso 0.35 1 d D U P F 2
F1B_C:11 F 0.399(3) 0.212(10) 1.053(4) 0.32(4) Uiso 0.35 1 d D U P F 2
F2B_C:11 F 0.365(2) 0.385(8) 0.998(7) 0.38(4) Uiso 0.35 1 d D U P F 2
F3B_C:11 F 0.3716(17) 0.198(6) 0.925(4) 0.16(2) Uiso 0.35 1 d D U P F 2
O_W:31 O 0.9823(13) 0.580(4) 0.084(2) 0.251(19) Uani 1 1 d . . . . .
OA_W:32 O 0.5370(14) 0.803(4) 0.638(3) 0.208(19) Uani 0.7 1 d . . P G 1
OB_W:32 O 0.486(4) 0.767(7) 0.693(8) 0.24(5) Uiso 0.3 1 d D . P H 2
O_W:33 O 0.484(2) 1.044(7) 0.732(4) 0.21(3) Uiso 0.5 1 d D . P . .
OA_W:34 O 0.412(3) 0.889(10) 0.904(6) 0.14(3) Uiso 0.25 1 d . . P I 1
OB_W:34 O 0.404(3) 0.924(10) 0.814(5) 0.11(3) Uiso 0.25 1 d . . P J 2
OC_W:34 O 0.389(4) 0.778(16) 0.842(8) 0.22(5) Uiso 0.25 1 d . . P J 2
OA_W:35 O 0.4609(14) 0.733(5) 0.764(3) 0.091(13) Uiso 0.4 1 d . . P K 1
OB_W:35 O 0.4789(18) 0.729(6) 0.901(3) 0.117(17) Uiso 0.4 1 d . . P L 2
OC_W:35 O 0.514(3) 0.715(8) 0.922(5) 0.07(2) Uiso 0.2 1 d . . P L 2
O_W:36 O 0.500000 0.666(8) 0.500000 0.17(3) Uiso 0.5 2 d S . P . .

loop_
_atom_site_aniso_label
_atom_site_aniso_U_11
_atom_site_aniso_U_22
_atom_site_aniso_U_33
_atom_site_aniso_U_23
_atom_site_aniso_U_13
_atom_site_aniso_U_12
N_A:1 0.074(17) 0.21(3) 0.16(2) -0.09(2) 0.045(16) 0.007(18)
O_A:1 0.061(14) 0.094(17) 0.34(4) -0.061(19) 0.003(18) 0.002(12)
ND1A_A:1 0.120(8) 0.120(8) 0.118(8) 0.020(6) 0.025(6) 0.024(6)
NE2A_A:1 0.118(8) 0.120(8) 0.119(8) 0.018(6) 0.023(6) 0.020(6)
O_A:2 0.085(12) 0.064(11) 0.082(12) 0.002(9) 0.042(9) 0.001(9)
N_A:2 0.046(12) 0.076(15) 0.087(15) 0.016(11) 0.030(10) -0.006(11)
O_A:3 0.089(13) 0.067(12) 0.090(12) -0.005(9) 0.051(10) -0.007(9)
N_A:3 0.069(13) 0.038(11) 0.075(13) 0.003(10) 0.037(10) -0.011(10)
OE1A_A:3 0.123(15) 0.136(16) 0.121(15) 0.020(14) 0.015(13) 0.031(14)
OE2A_A:3 0.107(15) 0.139(17) 0.123(15) 0.019(14) 0.034(13) 0.034(14)
O_A:4 0.154(18) 0.052(12) 0.102(14) 0.010(10) 0.075(13) -0.001(11)
N_A:4 0.071(13) 0.043(12) 0.075(13) -0.002(10) 0.049(11) -0.011(10)
OE1_A:4 0.133(19) 0.15(2) 0.15(2) 0.030(18) -0.003(15) 0.004(18)
OE2_A:4 0.18(2) 0.13(2) 0.20(3) 0.078(19) -0.033(19) 0.016(17)
O_A:5 0.105(16) 0.073(14) 0.145(19) -0.024(12) 0.063(14) -0.016(11)
N_A:5 0.100(16) 0.060(13) 0.082(13) -0.001(12) 0.077(13) 0.006(12)
OXT_A:5 0.21(2) 0.096(15) 0.149(18) -0.025(14) 0.147(19) -0.014(16)
OA_C:11 0.29(5) 0.32(6) 0.17(4) 0.05(4) 0.03(4) 0.09(4)
OXTA_C:11 0.17(3) 0.26(5) 0.13(3) 0.04(3) 0.01(2) -0.07(4)
F1A_C:11 0.41(5) 0.36(5) 0.31(5) 0.08(4) 0.04(4) 0.03(5)
F2A_C:11 0.41(6) 0.28(5) 0.41(6) 0.18(5) 0.18(5) 0.19(4)
F3A_C:11 0.28(4) 0.41(5) 0.23(4) 0.14(4) 0.08(3) 0.01(4)
O_W:31 0.29(4) 0.22(3) 0.26(4) 0.01(3) 0.17(3) -0.09(3)
OA_W:32 0.23(5) 0.13(3) 0.26(5) 0.04(3) -0.09(4) 0.03(3)

loop_
_atom_type_symbol
_atom_type_description
_atom_type_scat_dispersion_real
_atom_type_scat_dispersion_imag
_atom_type_scat_source
C C 0.0030 0.0016 'International Tables Vol C Tables 4.2.6.8 and 6.1.1.4'
N N 0.0059 0.0032 'International Tables Vol C Tables 4.2.6.8 and 6.1.1.4'
O O 0.0105 0.0059 'International Tables Vol C Tables 4.2.6.8 and 6.1.1.4'
F F 0.0170 0.0100 'International Tables Vol C Tables 4.2.6.8 and 6.1.1.4'
H H 0.0000 0.0000 'International Tables Vol C Tables 4.2.6.8 and 6.1.1.4'

loop_
_geom_angle_atom_site_label_1
_geom_angle_atom_site_label_2
_geom_angle_atom_site_label_3
_geom_angle
_geom_angle_site_symmetry_1
_geom_angle_site_symmetry_3
_geom_angle_publ_flag
CA_A:1 N_A:1 H0A_A:1 109.5 . . ?
CA_A:1 N_A:1 H0B_A:1 109.5 . . ?
H0A_A:1 N_A:1 H0B_A:1 109.5 . . ?
CA_A:1 N_A:1 H0C_A:1 109.5 . . ?
H0A_A:1 N_A:1 H0C_A:1 109.5 . . ?
H0B_A:1 N_A:1 H0C_A:1 109.5 . . ?
N_A:1 CA_A:1 C_A:1 111.9(15) . . ?
N_A:1 CA_A:1 CBB_A:1 108.9(13) . . ?
C_A:1 CA_A:1 CBB_A:1 111.1(11) . . ?
N_A:1 CA_A:1 CBA_A:1 108.9(13) . . ?
C_A:1 CA_A:1 CBA_A:1 111.1(11) . . ?
N_A:1 CA_A:1 HA_A:1 108.3 . . ?
C_A:1 CA_A:1 HA_A:1 108.3 . . ?
CBA_A:1 CA_A:1 HA_A:1 108.3 . . ?
O_A:1 C_A:1 N_A:2 124(2) . . ?
O_A:1 C_A:1 CA_A:1 114(2) . . ?
N_A:2 C_A:1 CA_A:1 122(2) . . ?
CGA_A:1 CBA_A:1 CA_A:1 113.9(10) . . ?
CGA_A:1 CBA_A:1 HB1_A:1 108.8 . . ?
CA_A:1 CBA_A:1 HB1_A:1 108.8 . . ?
CGA_A:1 CBA_A:1 HB2_A:1 108.8 . . ?
CA_A:1 CBA_A:1 HB2_A:1 108.8 . . ?
HB1_A:1 CBA_A:1 HB2_A:1 107.7 . . ?
CD2A_A:1 CGA_A:1 ND1A_A:1 105.9(7) . . ?
CD2A_A:1 CGA_A:1 CBA_A:1 130.5(13) . . ?
ND1A_A:1 CGA_A:1 CBA_A:1 123.6(12) . . ?
CE1A_A:1 ND1A_A:1 CGA_A:1 109.8(8) . . ?
CE1A_A:1 ND1A_A:1 HD1A_A:1 125.1 . . ?
CGA_A:1 ND1A_A:1 HD1A_A:1 125.1 . . ?
ND1A_A:1 CE1A_A:1 NE2A_A:1 108.1(9) . . ?
ND1A_A:1 CE1A_A:1 HE1A_A:1 126.0 . . ?
NE2A_A:1 CE1A_A:1 HE1A_A:1 126.0 . . ?
CE1A_A:1 NE2A_A:1 CD2A_A:1 108.5(8) . . ?
CE1A_A:1 NE2A_A:1 HE2A_A:1 125.7 . . ?
CD2A_A:1 NE2A_A:1 HE2A_A:1 125.7 . . ?
CGA_A:1 CD2A_A:1 NE2A_A:1 107.7(8) . . ?
CGA_A:1 CD2A_A:1 HD2A_A:1 126.1 . . ?
NE2A_A:1 CD2A_A:1 HD2A_A:1 126.1 . . ?
CGB_A:1 CBB_A:1 CA_A:1 111.1(9) . . ?
CGB_A:1 CBB_A:1 HB3_A:1 109.4 . . ?
CA_A:1 CBB_A:1 HB3_A:1 109.4 . . ?
CGB_A:1 CBB_A:1 HB4_A:1 109.4 . . ?
CA_A:1 CBB_A:1 HB4_A:1 109.4 . . ?
HB3_A:1 CBB_A:1 HB4_A:1 108.0 . . ?
CD2B_A:1 CGB_A:1 ND1B_A:1 106.4(7) . . ?
CD2B_A:1 CGB_A:1 CBB_A:1 131.2(13) . . ?
ND1B_A:1 CGB_A:1 CBB_A:1 122.4(12) . . ?
CE1B_A:1 ND1B_A:1 CGB_A:1 109.4(8) . . ?
CE1B_A:1 ND1B_A:1 HD1B_A:1 125.3 . . ?
CGB_A:1 ND1B_A:1 HD1B_A:1 125.3 . . ?
NE2B_A:1 CE1B_A:1 ND1B_A:1 108.1(9) . . ?
NE2B_A:1 CE1B_A:1 HE1B_A:1 126.0 . . ?
ND1B_A:1 CE1B_A:1 HE1B_A:1 126.0 . . ?
CE1B_A:1 NE2B_A:1 CD2B_A:1 108.5(8) . . ?
CE1B_A:1 NE2B_A:1 HE2B_A:1 125.7 . . ?
CD2B_A:1 NE2B_A:1 HE2B_A:1 125.7 . . ?
CGB_A:1 CD2B_A:1 NE2B_A:1 107.6(8) . . ?
CGB_A:1 CD2B_A:1 HD2B_A:1 126.2 . . ?
NE2B_A:1 CD2B_A:1 HD2B_A:1 126.2 . . ?
C_A:1 N_A:2 CA_A:2 126(2) . . ?
C_A:1 N_A:2 H0_A:2 117.0 . . ?
CA_A:2 N_A:2 H0_A:2 117.0 . . ?
N_A:2 CA_A:2 CB_A:2 109.2(19) . . ?
N_A:2 CA_A:2 C_A:2 111(2) . . ?
CB_A:2 CA_A:2 C_A:2 111.9(19) . . ?
N_A:2 CA_A:2 HA_A:2 108.2 . . ?
CB_A:2 CA_A:2 HA_A:2 108.2 . . ?
C_A:2 CA_A:2 HA_A:2 108.2 . . ?
N_A:3 C_A:2 O_A:2 122(2) . . ?
N_A:3 C_A:2 CA_A:2 122(2) . . ?
O_A:2 C_A:2 CA_A:2 115(2) . . ?
CA_A:2 CB_A:2 CG_A:2 114.9(18) . . ?
CA_A:2 CB_A:2 HB1_A:2 108.5 . . ?
CG_A:2 CB_A:2 HB1_A:2 108.5 . . ?
CA_A:2 CB_A:2 HB2_A:2 108.5 . . ?
CG_A:2 CB_A:2 HB2_A:2 108.5 . . ?
HB1_A:2 CB_A:2 HB2_A:2 107.5 . . ?
CD1_A:2 CG_A:2 CD2_A:2 120.0 . . ?
CD1_A:2 CG_A:2 CB_A:2 119.9(15) . . ?
CD2_A:2 CG_A:2 CB_A:2 120.1(15) . . ?
CE1_A:2 CD1_A:2 CG_A:2 120.0 . . ?
CE1_A:2 CD1_A:2 HD1_A:2 120.0 . . ?
CG_A:2 CD1_A:2 HD1_A:2 120.0 . . ?
CD1_A:2 CE1_A:2 CZ_A:2 120.0 . . ?
CD1_A:2 CE1_A:2 HE1_A:2 120.0 . . ?
CZ_A:2 CE1_A:2 HE1_A:2 120.0 . . ?
CE2_A:2 CZ_A:2 CE1_A:2 120.0 . . ?
CE2_A:2 CZ_A:2 HZ_A:2 120.0 . . ?
CE1_A:2 CZ_A:2 HZ_A:2 120.0 . . ?
CZ_A:2 CE2_A:2 CD2_A:2 120.0 . . ?
CZ_A:2 CE2_A:2 HE2_A:2 120.0 . . ?
CD2_A:2 CE2_A:2 HE2_A:2 120.0 . . ?
CE2_A:2 CD2_A:2 CG_A:2 120.0 . . ?
CE2_A:2 CD2_A:2 HD2_A:2 120.0 . . ?
CG_A:2 CD2_A:2 HD2_A:2 120.0 . . ?
C_A:2 N_A:3 CAB_A:3 118.1(16) . . ?
C_A:2 N_A:3 CAA_A:3 118.1(16) . . ?
C_A:2 N_A:3 H0_A:3 121.0 . . ?
CAA_A:3 N_A:3 H0_A:3 121.0 . . ?
O_A:3 C_A:3 N_A:4 123.6(14) . . ?
O_A:3 C_A:3 CAA_A:3 123.5(17) . . ?
N_A:4 C_A:3 CAA_A:3 112.6(16) . . ?
O_A:3 C_A:3 CAB_A:3 123.5(17) . . ?
N_A:4 C_A:3 CAB_A:3 112.6(16) . . ?
N_A:3 CAA_A:3 C_A:3 108.1(11) . . ?
N_A:3 CAA_A:3 CBA_A:3 112.1(9) . . ?
C_A:3 CAA_A:3 CBA_A:3 110.8(9) . . ?
N_A:3 CAA_A:3 HAA_A:3 108.6 . . ?
C_A:3 CAA_A:3 HAA_A:3 108.6 . . ?
CBA_A:3 CAA_A:3 HAA_A:3 108.6 . . ?
CGA_A:3 CBA_A:3 CAA_A:3 114.2(11) . . ?
CGA_A:3 CBA_A:3 HBA1_A:3 108.7 . . ?
CAA_A:3 CBA_A:3 HBA1_A:3 108.7 . . ?
CGA_A:3 CBA_A:3 HBA2_A:3 108.7 . . ?
CAA_A:3 CBA_A:3 HBA2_A:3 108.7 . . ?
HBA1_A:3 CBA_A:3 HBA2_A:3 107.6 . . ?
CDA_A:3 CGA_A:3 CBA_A:3 113.5(13) . . ?
CDA_A:3 CGA_A:3 HGA1_A:3 108.9 . . ?
CBA_A:3 CGA_A:3 HGA1_A:3 108.9 . . ?
CDA_A:3 CGA_A:3 HGA2_A:3 108.9 . . ?
CBA_A:3 CGA_A:3 HGA2_A:3 108.9 . . ?
HGA1_A:3 CGA_A:3 HGA2_A:3 107.7 . . ?
OE2A_A:3 CDA_A:3 OE1A_A:3 122.9(14) . . ?
OE2A_A:3 CDA_A:3 CGA_A:3 122.6(13) . . ?
OE1A_A:3 CDA_A:3 CGA_A:3 114.3(12) . . ?
CDA_A:3 OE1A_A:3 HE1A_A:3 109.5 . . ?
N_A:3 CAB_A:3 CBB_A:3 108.4(9) . . ?
N_A:3 CAB_A:3 C_A:3 108.1(11) . . ?
CBB_A:3 CAB_A:3 C_A:3 114.4(8) . . ?
N_A:3 CAB_A:3 HAB_A:3 108.6 . . ?
CBB_A:3 CAB_A:3 HAB_A:3 108.6 . . ?
C_A:3 CAB_A:3 HAB_A:3 108.6 . . ?
CGB_A:3 CBB_A:3 CAB_A:3 122.8(14) . . ?
CGB_A:3 CBB_A:3 HBB1_A:3 106.6 . . ?
CAB_A:3 CBB_A:3 HBB1_A:3 106.6 . . ?
CGB_A:3 CBB_A:3 HBB2_A:3 106.6 . . ?
CAB_A:3 CBB_A:3 HBB2_A:3 106.6 . . ?
HBB1_A:3 CBB_A:3 HBB2_A:3 106.6 . . ?
CBB_A:3 CGB_A:3 CDB_A:3 113.2(14) . . ?
CBB_A:3 CGB_A:3 HGB1_A:3 108.9 . . ?
CDB_A:3 CGB_A:3 HGB1_A:3 108.9 . . ?
CBB_A:3 CGB_A:3 HGB2_A:3 108.9 . . ?
CDB_A:3 CGB_A:3 HGB2_A:3 108.9 . . ?
HGB1_A:3 CGB_A:3 HGB2_A:3 107.7 . . ?
OE2B_A:3 CDB_A:3 OE1B_A:3 123.8(14) . . ?
OE2B_A:3 CDB_A:3 CGB_A:3 121.3(13) . . ?
OE1B_A:3 CDB_A:3 CGB_A:3 114.8(12) . . ?
CDB_A:3 OE1B_A:3 HE1B_A:3 109.5 . . ?
C_A:3 N_A:4 CA_A:4 120.9(17) . . ?
C_A:3 N_A:4 H0_A:4 119.6 . . ?
CA_A:4 N_A:4 H0_A:4 119.6 . . ?
N_A:4 CA_A:4 CB_A:4 113.6(19) . . ?
N_A:4 CA_A:4 C_A:4 109(2) . . ?
CB_A:4 CA_A:4 C_A:4 112(2) . . ?
N_A:4 CA_A:4 HA_A:4 107.1 . . ?
CB_A:4 CA_A:4 HA_A:4 107.1 . . ?
C_A:4 CA_A:4 HA_A:4 107.1 . . ?
O_A:4 C_A:4 N_A:5 126(2) . . ?
O_A:4 C_A:4 CA_A:4 119(2) . . ?
N_A:5 C_A:4 CA_A:4 115(2) . . ?
CG_A:4 CB_A:4 CA_A:4 112(2) . . ?
CG_A:4 CB_A:4 HB1_A:4 109.3 . . ?
CA_A:4 CB_A:4 HB1_A:4 109.3 . . ?
CG_A:4 CB_A:4 HB2_A:4 109.3 . . ?
CA_A:4 CB_A:4 HB2_A:4 109.3 . . ?
HB1_A:4 CB_A:4 HB2_A:4 108.0 . . ?
CB_A:4 CG_A:4 CD_A:4 115.4(17) . . ?
CB_A:4 CG_A:4 HG1_A:4 108.4 . . ?
CD_A:4 CG_A:4 HG1_A:4 108.4 . . ?
CB_A:4 CG_A:4 HG2_A:4 108.4 . . ?
CD_A:4 CG_A:4 HG2_A:4 108.4 . . ?
HG1_A:4 CG_A:4 HG2_A:4 107.5 . . ?
OE1_A:4 CD_A:4 OE2_A:4 121.9(13) . . ?
OE1_A:4 CD_A:4 CG_A:4 119.4(12) . . ?
OE2_A:4 CD_A:4 CG_A:4 118.7(13) . . ?
C_A:4 N_A:5 CA_A:5 119(2) . . ?
C_A:4 N_A:5 H0_A:5 120.6 . . ?
CA_A:5 N_A:5 H0_A:5 120.6 . . ?
N_A:5 CA_A:5 CB_A:5 116(2) . . ?
N_A:5 CA_A:5 C_A:5 104(2) . . ?
CB_A:5 CA_A:5 C_A:5 116(2) . . ?
N_A:5 CA_A:5 HA_A:5 106.8 . . ?
CB_A:5 CA_A:5 HA_A:5 106.8 . . ?
C_A:5 CA_A:5 HA_A:5 106.8 . . ?
O_A:5 C_A:5 OXT_A:5 121(3) . . ?
O_A:5 C_A:5 CA_A:5 126(3) . . ?
OXT_A:5 C_A:5 CA_A:5 113(3) . . ?
CG_A:5 CB_A:5 CA_A:5 116(3) . . ?
CG_A:5 CB_A:5 HB1_A:5 108.4 . . ?
CA_A:5 CB_A:5 HB1_A:5 108.4 . . ?
CG_A:5 CB_A:5 HB2_A:5 108.4 . . ?
CA_A:5 CB_A:5 HB2_A:5 108.4 . . ?
HB1_A:5 CB_A:5 HB2_A:5 107.4 . . ?
CD1_A:5 CG_A:5 CD2_A:5 120.0 . . ?
CD1_A:5 CG_A:5 CB_A:5 125(2) . . ?
CD2_A:5 CG_A:5 CB_A:5 115(2) . . ?
CE1_A:5 CD1_A:5 CG_A:5 120.0 . . ?
CE1_A:5 CD1_A:5 HD1_A:5 120.0 . . ?
CG_A:5 CD1_A:5 HD1_A:5 120.0 . . ?
CD1_A:5 CE1_A:5 CZ_A:5 120.0 . . ?
CD1_A:5 CE1_A:5 HE1_A:5 120.0 . . ?
CZ_A:5 CE1_A:5 HE1_A:5 120.0 . . ?
CE2_A:5 CZ_A:5 CE1_A:5 120.0 . . ?
CE2_A:5 CZ_A:5 HZ_A:5 120.0 . . ?
CE1_A:5 CZ_A:5 HZ_A:5 120.0 . . ?
CZ_A:5 CE2_A:5 CD2_A:5 120.0 . . ?
CZ_A:5 CE2_A:5 HE2_A:5 120.0 . . ?
CD2_A:5 CE2_A:5 HE2_A:5 120.0 . . ?
CE2_A:5 CD2_A:5 CG_A:5 120.0 . . ?
CE2_A:5 CD2_A:5 HD2_A:5 120.0 . . ?
CG_A:5 CD2_A:5 HD2_A:5 120.0 . . ?
C_A:5 OXT_A:5 HXT_A:5 109.5 . . ?
OA_C:11 C1A_C:11 OXTA_C:11 129.2(14) . . ?
OA_C:11 C1A_C:11 C2A_C:11 114.9(12) . . ?
OXTA_C:11 C1A_C:11 C2A_C:11 115.9(12) . . ?
F3A_C:11 C2A_C:11 F2A_C:11 106.5(13) . . ?
F3A_C:11 C2A_C:11 F1A_C:11 106.2(13) . . ?
F2A_C:11 C2A_C:11 F1A_C:11 106.3(13) . . ?
F3A_C:11 C2A_C:11 C1A_C:11 112.3(12) . . ?
F2A_C:11 C2A_C:11 C1A_C:11 112.9(13) . . ?
F1A_C:11 C2A_C:11 C1A_C:11 112.1(12) . . ?
OB_C:11 C1B_C:11 OXTB_C:11 129.6(15) . . ?
OB_C:11 C1B_C:11 C2B_C:11 114.5(13) . . ?
OXTB_C:11 C1B_C:11 C2B_C:11 115.9(13) . . ?
F3B_C:11 C2B_C:11 F2B_C:11 106.6(13) . . ?
F3B_C:11 C2B_C:11 F1B_C:11 106.6(13) . . ?
F2B_C:11 C2B_C:11 F1B_C:11 106.1(13) . . ?
F3B_C:11 C2B_C:11 C1B_C:11 112.5(13) . . ?
F2B_C:11 C2B_C:11 C1B_C:11 112.5(13) . . ?
F1B_C:11 C2B_C:11 C1B_C:11 112.0(13) . . ?

loop_
_geom_bond_atom_site_label_1
_geom_bond_atom_site_label_2
_geom_bond_distance
_geom_bond_site_symmetry_2
_geom_bond_publ_flag
N_A:1 CA_A:1 1.48(2) . ?
N_A:1 H0A_A:1 0.9100 . ?
N_A:1 H0B_A:1 0.9100 . ?
N_A:1 H0C_A:1 0.9100 . ?
CA_A:1 C_A:1 1.50(2) . ?
CA_A:1 CBB_A:1 1.535(9) . ?
CA_A:1 CBA_A:1 1.535(9) . ?
CA_A:1 HA_A:1 1.0000 . ?
C_A:1 O_A:1 1.23(3) . ?
C_A:1 N_A:2 1.27(3) . ?
CBA_A:1 CGA_A:1 1.496(10) . ?
CBA_A:1 HB1_A:1 0.9900 . ?
CBA_A:1 HB2_A:1 0.9900 . ?
CGA_A:1 CD2A_A:1 1.349(12) . ?
CGA_A:1 ND1A_A:1 1.372(12) . ?
ND1A_A:1 CE1A_A:1 1.324(12) . ?
ND1A_A:1 HD1A_A:1 0.8800 . ?
CE1A_A:1 NE2A_A:1 1.325(13) . ?
CE1A_A:1 HE1A_A:1 0.9500 . ?
NE2A_A:1 CD2A_A:1 1.373(12) . ?
NE2A_A:1 HE2A_A:1 0.8800 . ?
CD2A_A:1 HD2A_A:1 0.9500 . ?
CBB_A:1 CGB_A:1 1.511(10) . ?
CBB_A:1 HB3_A:1 0.9900 . ?
CBB_A:1 HB4_A:1 0.9900 . ?
CGB_A:1 CD2B_A:1 1.344(12) . ?
CGB_A:1 ND1B_A:1 1.370(12) . ?
ND1B_A:1 CE1B_A:1 1.329(12) . ?
ND1B_A:1 HD1B_A:1 0.8800 . ?
CE1B_A:1 NE2B_A:1 1.323(13) . ?
CE1B_A:1 HE1B_A:1 0.9500 . ?
NE2B_A:1 CD2B_A:1 1.376(12) . ?
NE2B_A:1 HE2B_A:1 0.8800 . ?
CD2B_A:1 HD2B_A:1 0.9500 . ?
O_A:2 C_A:2 1.31(3) . ?
N_A:2 CA_A:2 1.41(3) . ?
N_A:2 H0_A:2 0.8800 . ?
CA_A:2 CB_A:2 1.48(3) . ?
CA_A:2 C_A:2 1.51(3) . ?
CA_A:2 HA_A:2 1.0000 . ?
C_A:2 N_A:3 1.31(3) . ?
CB_A:2 CG_A:2 1.60(2) . ?
CB_A:2 HB1_A:2 0.9900 . ?
CB_A:2 HB2_A:2 0.9900 . ?
CG_A:2 CD1_A:2 1.3900 . ?
CG_A:2 CD2_A:2 1.3900 . ?
CD1_A:2 CE1_A:2 1.3900 . ?
CD1_A:2 HD1_A:2 0.9500 . ?
CE1_A:2 CZ_A:2 1.3900 . ?
CE1_A:2 HE1_A:2 0.9500 . ?
CZ_A:2 CE2_A:2 1.3900 . ?
CZ_A:2 HZ_A:2 0.9500 . ?
CE2_A:2 CD2_A:2 1.3900 . ?
CE2_A:2 HE2_A:2 0.9500 . ?
CD2_A:2 HD2_A:2 0.9500 . ?
O_A:3 C_A:3 1.22(2) . ?
N_A:3 CAB_A:3 1.468(9) . ?
N_A:3 CAA_A:3 1.468(9) . ?
N_A:3 H0_A:3 0.8800 . ?
C_A:3 N_A:4 1.34(3) . ?
C_A:3 CAA_A:3 1.515(9) . ?
C_A:3 CAB_A:3 1.515(9) . ?
CAA_A:3 CBA_A:3 1.517(10) . ?
CAA_A:3 HAA_A:3 1.0000 . ?
CBA_A:3 CGA_A:3 1.514(13) . ?
CBA_A:3 HBA1_A:3 0.9900 . ?
CBA_A:3 HBA2_A:3 0.9900 . ?
CGA_A:3 CDA_A:3 1.512(12) . ?
CGA_A:3 HGA1_A:3 0.9900 . ?
CGA_A:3 HGA2_A:3 0.9900 . ?
CDA_A:3 OE2A_A:3 1.200(12) . ?
CDA_A:3 OE1A_A:3 1.305(12) . ?
OE1A_A:3 HE1A_A:3 0.8400 . ?
CAB_A:3 CBB_A:3 1.508(10) . ?
CAB_A:3 HAB_A:3 1.0000 . ?
CBB_A:3 CGB_A:3 1.469(14) . ?
CBB_A:3 HBB1_A:3 0.9900 . ?
CBB_A:3 HBB2_A:3 0.9900 . ?
CGB_A:3 CDB_A:3 1.527(12) . ?
CGB_A:3 HGB1_A:3 0.9900 . ?
CGB_A:3 HGB2_A:3 0.9900 . ?
CDB_A:3 OE2B_A:3 1.204(12) . ?
CDB_A:3 OE1B_A:3 1.292(12) . ?
OE1B_A:3 HE1B_A:3 0.8400 . ?
O_A:4 C_A:4 1.24(3) . ?
N_A:4 CA_A:4 1.45(3) . ?
N_A:4 H0_A:4 0.8800 . ?
CA_A:4 CB_A:4 1.53(3) . ?
CA_A:4 C_A:4 1.55(3) . ?
CA_A:4 HA_A:4 1.0000 . ?
C_A:4 N_A:5 1.29(3) . ?
CB_A:4 CG_A:4 1.50(3) . ?
CB_A:4 HB1_A:4 0.9900 . ?
CB_A:4 HB2_A:4 0.9900 . ?
CG_A:4 CD_A:4 1.504(12) . ?
CG_A:4 HG1_A:4 0.9900 . ?
CG_A:4 HG2_A:4 0.9900 . ?
CD_A:4 OE1_A:4 1.251(12) . ?
CD_A:4 OE2_A:4 1.259(12) . ?
O_A:5 C_A:5 1.21(3) . ?
N_A:5 CA_A:5 1.46(3) . ?
N_A:5 H0_A:5 0.8800 . ?
CA_A:5 CB_A:5 1.49(3) . ?
CA_A:5 C_A:5 1.58(4) . ?
CA_A:5 HA_A:5 1.0000 . ?
C_A:5 OXT_A:5 1.33(3) . ?
CB_A:5 CG_A:5 1.43(3) . ?
CB_A:5 HB1_A:5 0.9900 . ?
CB_A:5 HB2_A:5 0.9900 . ?
CG_A:5 CD1_A:5 1.3900 . ?
CG_A:5 CD2_A:5 1.3900 . ?
CD1_A:5 CE1_A:5 1.3900 . ?
CD1_A:5 HD1_A:5 0.9500 . ?
CE1_A:5 CZ_A:5 1.3900 . ?
CE1_A:5 HE1_A:5 0.9500 . ?
CZ_A:5 CE2_A:5 1.3900 . ?
CZ_A:5 HZ_A:5 0.9500 . ?
CE2_A:5 CD2_A:5 1.3900 . ?
CE2_A:5 HE2_A:5 0.9500 . ?
CD2_A:5 HD2_A:5 0.9500 . ?
OXT_A:5 HXT_A:5 0.8400 . ?
C1A_C:11 OA_C:11 1.246(12) . ?
C1A_C:11 OXTA_C:11 1.253(12) . ?
C1A_C:11 C2A_C:11 1.537(12) . ?
C2A_C:11 F3A_C:11 1.320(13) . ?
C2A_C:11 F2A_C:11 1.323(13) . ?
C2A_C:11 F1A_C:11 1.328(13) . ?
C1B_C:11 OB_C:11 1.246(12) . ?
C1B_C:11 OXTB_C:11 1.248(12) . ?
C1B_C:11 C2B_C:11 1.540(12) . ?
C2B_C:11 F3B_C:11 1.318(13) . ?
C2B_C:11 F2B_C:11 1.321(13) . ?
C2B_C:11 F1B_C:11 1.327(13) . ?
OB_W:34 OC_W:34 1.53(15) . ?
OB_W:35 OC_W:35 1.15(8) . ?

loop_
_geom_hbond_atom_site_label_D
_geom_hbond_atom_site_label_H
_geom_hbond_atom_site_label_A
_geom_hbond_distance_DH
_geom_hbond_distance_HA
_geom_hbond_distance_DA
_geom_hbond_angle_DHA
_geom_hbond_site_symmetry_A
_geom_hbond_publ_flag
N_A:1 H0A_A:1 OA_C:11^a 0.91 2.33 2.84(5) 115.5 . yes
N_A:1 H0A_A:1 OXTA_C:11^a 0.91 1.90 2.75(5) 156.1 . yes
N_A:1 H0A_A:1 OB_C:11^b 0.91 2.52 3.12(9) 123.3 . yes
N_A:1 H0A_A:1 OXTB_C:11^b 0.91 1.92 2.82(7) 171.6 . yes
N_A:1 H0B_A:1 OA_C:11^a 0.91 1.66 2.50(5) 151.5 2_657 yes
N_A:1 H0B_A:1 OB_C:11^b 0.91 1.90 2.67(9) 141.0 2_657 yes
N_A:1 H0C_A:1 OA_W:35^a 0.91 2.50 3.27(5) 142.8 . yes
N_A:1 H0C_A:1 OB_W:35^b 0.91 2.19 2.85(6) 128.9 . yes
N_A:1 H0C_A:1 OC_W:35^b 0.91 2.00 2.60(8) 122.0 . yes
CA_A:1 HA_A:1^a O_A:5 1.00 2.61 3.43(3) 140.1 4_646 yes
CBA_A:1^a HB1_A:1^a OE2A_A:3^a 0.99 2.45 3.29(3) 142.2 2_656 yes
ND1A_A:1^a HD1A_A:1^a O_W:36 0.88 2.34 3.00(7) 131.3 . yes
CE1A_A:1^a HE1A_A:1^a OE2A_A:3^a 0.95 1.66 2.59(3) 162.7 . yes
NE2A_A:1^a HE2A_A:1^a OE1_A:4 0.88 2.33 3.19(3) 166.7 4_646 yes
CD2A_A:1^a HD2A_A:1^a O_W:33 0.95 2.17 3.01(7) 146.3 1_545 yes
ND1B_A:1^b HD1B_A:1^b O_W:33 0.88 1.60 2.42(7) 155.4 1_545 yes
NE2B_A:1^b HE2B_A:1^b OE2B_A:3^b 0.88 2.28 3.09(5) 153.6 . yes
N_A:2 H0_A:2 O_A:5 0.88 1.97 2.83(3) 167.7 4_646 yes
CA_A:2 HA_A:2 O_A:4 1.00 2.44 3.31(3) 145.7 4_656 yes
N_A:3 H0_A:3^a O_A:4 0.88 2.20 3.02(2) 155.2 4_656 yes
CAA_A:3^a HAA_A:3^a O_A:3 1.00 2.37 3.170(15) 136.5 4_646 yes
CBA_A:3^a HBA2_A:3^a O_A:2 0.99 2.54 3.10(3) 115.5 . yes
CGA_A:3^a HGA1_A:3^a OE2_A:4 0.99 2.63 3.20(4) 116.8 4_656 yes
OE1A_A:3^a HE1A_A:3^a OXTA_C:11^a 0.84 1.83 2.65(6) 163.4 2_656 yes
CAB_A:3^b HAB_A:3^b O_A:3 1.00 2.37 3.170(15) 136.5 4_646 yes
OE1B_A:3^b HE1B_A:3^b OXTB_C:11^b 0.84 1.74 2.56(9) 164.6 2_656 yes
N_A:4 H0_A:4 O_A:3 0.88 2.12 2.93(2) 153.9 4_646 yes
CA_A:4 HA_A:4 O_A:2 1.00 2.39 3.10(3) 127.4 4_656 yes
CB_A:4 HB1_A:4 O_A:2 0.99 2.63 3.23(3) 119.1 4_656 yes
N_A:5 H0_A:5 O_A:2 0.88 2.15 2.99(2) 158.1 4_656 yes
CA_A:5 HA_A:5 O_A:1 1.00 2.33 3.30(3) 163.3 4_646 yes
CB_A:5 HB2_A:5 O_A:4 0.99 2.63 3.14(3) 112.2 . yes
OXT_A:5 HXT_A:5 F1B_C:11^b 0.84 2.53 2.96(9) 113.4 3_554 yes
OXT_A:5 HXT_A:5 O_W:31 0.84 1.78 2.59(4) 161.2 . yes

loop_
_geom_torsion_atom_site_label_1
_geom_torsion_atom_site_label_2
_geom_torsion_atom_site_label_3
_geom_torsion_atom_site_label_4
_geom_torsion
_geom_torsion_site_symmetry_1
_geom_torsion_site_symmetry_2
_geom_torsion_site_symmetry_3
_geom_torsion_site_symmetry_4
_geom_torsion_publ_flag
N_A:1 CA_A:1 C_A:1 O_A:1 -51(2) . . . . ?
CBB_A:1 CA_A:1 C_A:1 O_A:1 71(2) . . . . ?
CBA_A:1 CA_A:1 C_A:1 O_A:1 71(2) . . . . ?
N_A:1 CA_A:1 C_A:1 N_A:2 131.0(19) . . . . ?
CBB_A:1 CA_A:1 C_A:1 N_A:2 -107.2(17) . . . . ?
CBA_A:1 CA_A:1 C_A:1 N_A:2 -107.2(17) . . . . ?
N_A:1 CA_A:1 CBA_A:1 CGA_A:1 177.9(18) . . . . ?
C_A:1 CA_A:1 CBA_A:1 CGA_A:1 54.3(17) . . . . ?
CA_A:1 CBA_A:1 CGA_A:1 CD2A_A:1 77(2) . . . . ?
CA_A:1 CBA_A:1 CGA_A:1 ND1A_A:1 -103(2) . . . . ?
CD2A_A:1 CGA_A:1 ND1A_A:1 CE1A_A:1 0.0(3) . . . . ?
CBA_A:1 CGA_A:1 ND1A_A:1 CE1A_A:1 180.0(2) . . . . ?
CGA_A:1 ND1A_A:1 CE1A_A:1 NE2A_A:1 0.0(2) . . . . ?
ND1A_A:1 CE1A_A:1 NE2A_A:1 CD2A_A:1 0.0(2) . . . . ?
ND1A_A:1 CGA_A:1 CD2A_A:1 NE2A_A:1 0.0(3) . . . . ?
CBA_A:1 CGA_A:1 CD2A_A:1 NE2A_A:1 180.0(2) . . . . ?
CE1A_A:1 NE2A_A:1 CD2A_A:1 CGA_A:1 0.0(3) . . . . ?
N_A:1 CA_A:1 CBB_A:1 CGB_A:1 -171.9(17) . . . . ?
C_A:1 CA_A:1 CBB_A:1 CGB_A:1 64.4(16) . . . . ?
CA_A:1 CBB_A:1 CGB_A:1 CD2B_A:1 -111(2) . . . . ?
CA_A:1 CBB_A:1 CGB_A:1 ND1B_A:1 69(2) . . . . ?
CD2B_A:1 CGB_A:1 ND1B_A:1 CE1B_A:1 0.0(3) . . . . ?
CBB_A:1 CGB_A:1 ND1B_A:1 CE1B_A:1 -180.0(2) . . . . ?
CGB_A:1 ND1B_A:1 CE1B_A:1 NE2B_A:1 0.0(2) . . . . ?
ND1B_A:1 CE1B_A:1 NE2B_A:1 CD2B_A:1 0.0(2) . . . . ?
ND1B_A:1 CGB_A:1 CD2B_A:1 NE2B_A:1 0.0(3) . . . . ?
CBB_A:1 CGB_A:1 CD2B_A:1 NE2B_A:1 180.0(2) . . . . ?
CE1B_A:1 NE2B_A:1 CD2B_A:1 CGB_A:1 0.0(3) . . . . ?
O_A:1 C_A:1 N_A:2 CA_A:2 -7(4) . . . . ?
CA_A:1 C_A:1 N_A:2 CA_A:2 170.2(19) . . . . ?
C_A:1 N_A:2 CA_A:2 CB_A:2 128(2) . . . . ?
C_A:1 N_A:2 CA_A:2 C_A:2 -108(2) . . . . ?
N_A:2 CA_A:2 C_A:2 N_A:3 143(2) . . . . ?
CB_A:2 CA_A:2 C_A:2 N_A:3 -94(3) . . . . ?
N_A:2 CA_A:2 C_A:2 O_A:2 -45(3) . . . . ?
CB_A:2 CA_A:2 C_A:2 O_A:2 77(3) . . . . ?
N_A:2 CA_A:2 CB_A:2 CG_A:2 173.6(18) . . . . ?
C_A:2 CA_A:2 CB_A:2 CG_A:2 50(3) . . . . ?
CA_A:2 CB_A:2 CG_A:2 CD1_A:2 91(2) . . . . ?
CA_A:2 CB_A:2 CG_A:2 CD2_A:2 -87(2) . . . . ?
CD2_A:2 CG_A:2 CD1_A:2 CE1_A:2 0.0 . . . . ?
CB_A:2 CG_A:2 CD1_A:2 CE1_A:2 -178.1(17) . . . . ?
CG_A:2 CD1_A:2 CE1_A:2 CZ_A:2 0.0 . . . . ?
CD1_A:2 CE1_A:2 CZ_A:2 CE2_A:2 0.0 . . . . ?
CE1_A:2 CZ_A:2 CE2_A:2 CD2_A:2 0.0 . . . . ?
CZ_A:2 CE2_A:2 CD2_A:2 CG_A:2 0.0 . . . . ?
CD1_A:2 CG_A:2 CD2_A:2 CE2_A:2 0.0 . . . . ?
CB_A:2 CG_A:2 CD2_A:2 CE2_A:2 178.1(17) . . . . ?
O_A:2 C_A:2 N_A:3 CAB_A:3 -9(3) . . . . ?
CA_A:2 C_A:2 N_A:3 CAB_A:3 161.5(18) . . . . ?
O_A:2 C_A:2 N_A:3 CAA_A:3 -9(3) . . . . ?
CA_A:2 C_A:2 N_A:3 CAA_A:3 161.5(18) . . . . ?
C_A:2 N_A:3 CAA_A:3 C_A:3 -158.5(18) . . . . ?
C_A:2 N_A:3 CAA_A:3 CBA_A:3 79.1(18) . . . . ?
O_A:3 C_A:3 CAA_A:3 N_A:3 -18(2) . . . . ?
N_A:4 C_A:3 CAA_A:3 N_A:3 155.9(15) . . . . ?
O_A:3 C_A:3 CAA_A:3 CBA_A:3 105(2) . . . . ?
N_A:4 C_A:3 CAA_A:3 CBA_A:3 -80.9(16) . . . . ?
N_A:3 CAA_A:3 CBA_A:3 CGA_A:3 69(3) . . . . ?
C_A:3 CAA_A:3 CBA_A:3 CGA_A:3 -52(3) . . . . ?
CAA_A:3 CBA_A:3 CGA_A:3 CDA_A:3 -179.0(18) . . . . ?
CBA_A:3 CGA_A:3 CDA_A:3 OE2A_A:3 59(4) . . . . ?
CBA_A:3 CGA_A:3 CDA_A:3 OE1A_A:3 -125(3) . . . . ?
C_A:2 N_A:3 CAB_A:3 CBB_A:3 77.0(18) . . . . ?
C_A:2 N_A:3 CAB_A:3 C_A:3 -158.5(18) . . . . ?
O_A:3 C_A:3 CAB_A:3 N_A:3 -18(2) . . . . ?
N_A:4 C_A:3 CAB_A:3 N_A:3 155.9(15) . . . . ?
O_A:3 C_A:3 CAB_A:3 CBB_A:3 103(2) . . . . ?
N_A:4 C_A:3 CAB_A:3 CBB_A:3 -83.2(16) . . . . ?
N_A:3 CAB_A:3 CBB_A:3 CGB_A:3 133(4) . . . . ?
C_A:3 CAB_A:3 CBB_A:3 CGB_A:3 12(4) . . . . ?
CAB_A:3 CBB_A:3 CGB_A:3 CDB_A:3 -166(3) . . . . ?
CBB_A:3 CGB_A:3 CDB_A:3 OE2B_A:3 -5(6) . . . . ?
CBB_A:3 CGB_A:3 CDB_A:3 OE1B_A:3 176(5) . . . . ?
O_A:3 C_A:3 N_A:4 CA_A:4 -3(3) . . . . ?
CAA_A:3 C_A:3 N_A:4 CA_A:4 -177.3(17) . . . . ?
CAB_A:3 C_A:3 N_A:4 CA_A:4 -177.3(17) . . . . ?
C_A:3 N_A:4 CA_A:4 CB_A:4 87(3) . . . . ?
C_A:3 N_A:4 CA_A:4 C_A:4 -147(2) . . . . ?
N_A:4 CA_A:4 C_A:4 O_A:4 -32(3) . . . . ?
CB_A:4 CA_A:4 C_A:4 O_A:4 95(3) . . . . ?
N_A:4 CA_A:4 C_A:4 N_A:5 156(2) . . . . ?
CB_A:4 CA_A:4 C_A:4 N_A:5 -77(3) . . . . ?
N_A:4 CA_A:4 CB_A:4 CG_A:4 68(3) . . . . ?
C_A:4 CA_A:4 CB_A:4 CG_A:4 -57(3) . . . . ?
CA_A:4 CB_A:4 CG_A:4 CD_A:4 -175(2) . . . . ?
CB_A:4 CG_A:4 CD_A:4 OE1_A:4 -23(5) . . . . ?
CB_A:4 CG_A:4 CD_A:4 OE2_A:4 159(3) . . . . ?
O_A:4 C_A:4 N_A:5 CA_A:5 4(4) . . . . ?
CA_A:4 C_A:4 N_A:5 CA_A:5 176(2) . . . . ?
C_A:4 N_A:5 CA_A:5 CB_A:5 70(3) . . . . ?
C_A:4 N_A:5 CA_A:5 C_A:5 -161(2) . . . . ?
N_A:5 CA_A:5 C_A:5 O_A:5 -8(4) . . . . ?
CB_A:5 CA_A:5 C_A:5 O_A:5 121(3) . . . . ?
N_A:5 CA_A:5 C_A:5 OXT_A:5 176(2) . . . . ?
CB_A:5 CA_A:5 C_A:5 OXT_A:5 -56(4) . . . . ?
N_A:5 CA_A:5 CB_A:5 CG_A:5 53(3) . . . . ?
C_A:5 CA_A:5 CB_A:5 CG_A:5 -70(3) . . . . ?
CA_A:5 CB_A:5 CG_A:5 CD1_A:5 83(3) . . . . ?
CA_A:5 CB_A:5 CG_A:5 CD2_A:5 -97(2) . . . . ?
CD2_A:5 CG_A:5 CD1_A:5 CE1_A:5 0.0 . . . . ?
CB_A:5 CG_A:5 CD1_A:5 CE1_A:5 180(2) . . . . ?
CG_A:5 CD1_A:5 CE1_A:5 CZ_A:5 0.0 . . . . ?
CD1_A:5 CE1_A:5 CZ_A:5 CE2_A:5 0.0 . . . . ?
CE1_A:5 CZ_A:5 CE2_A:5 CD2_A:5 0.0 . . . . ?
CZ_A:5 CE2_A:5 CD2_A:5 CG_A:5 0.0 . . . . ?
CD1_A:5 CG_A:5 CD2_A:5 CE2_A:5 0.0 . . . . ?
CB_A:5 CG_A:5 CD2_A:5 CE2_A:5 -180(2) . . . . ?
OA_C:11 C1A_C:11 C2A_C:11 F3A_C:11 -159(4) . . . . ?
OXTA_C:11 C1A_C:11 C2A_C:11 F3A_C:11 21(4) . . . . ?
OA_C:11 C1A_C:11 C2A_C:11 F2A_C:11 80(4) . . . . ?
OXTA_C:11 C1A_C:11 C2A_C:11 F2A_C:11 -100(4) . . . . ?
OA_C:11 C1A_C:11 C2A_C:11 F1A_C:11 -40(4) . . . . ?
OXTA_C:11 C1A_C:11 C2A_C:11 F1A_C:11 140(4) . . . . ?
OB_C:11 C1B_C:11 C2B_C:11 F3B_C:11 -141(5) . . . . ?
OXTB_C:11 C1B_C:11 C2B_C:11 F3B_C:11 39(5) . . . . ?
OB_C:11 C1B_C:11 C2B_C:11 F2B_C:11 99(5) . . . . ?
OXTB_C:11 C1B_C:11 C2B_C:11 F2B_C:11 -81(5) . . . . ?
OB_C:11 C1B_C:11 C2B_C:11 F1B_C:11 -21(5) . . . . ?
OXTB_C:11 C1B_C:11 C2B_C:11 F1B_C:11 159(5) . . . . ?
